data_4072162
loop_
_publ_author_name
'Wolf, Joffrey'
'Poli, Rinaldo'
'Xie, Jian-Hua'
'Nichols, Jason'
'Xi, Bin'
'Zavalij, Peter'
'Doyle, Michael P.'

_publ_section_title
;
 Removal of Metal&#x2212;Metal Bonding in a Dimetallic Paddlewheel
 Complex: Molecular and Electronic Structure of Bis(phenyl) Dirhodium(III)
 Carboxamidate Compounds
;
_journal_issue 22
_journal_name_full Organometallics
_journal_page_first 5836
_journal_paper_doi 10.1021/om800631b
_journal_volume 27
_journal_year 2008
_chemical_formula_moiety 'C28 H46 N6 O4 Rh2, 2(C2 H3 N)'
_chemical_formula_structural '[(C6H10NO)4Rh2(CH3CN)2],2(CH3CN)'
_chemical_formula_sum 'C32 H52 N8 O4 Rh2'
_chemical_formula_weight 818.64
_chemical_name_systematic
; 
Tetrakis-\m-(caprolactamate)-bis(acetonitrile)dirhodium(II) 
bisacetonitrile 
;
_space_group_IT_number 14
_symmetry_cell_setting monoclinic
_symmetry_space_group_name_Hall '-P 2ybc'
_symmetry_space_group_name_H-M 'P 1 21/c 1'
_atom_sites_solution_hydrogens geom
_atom_sites_solution_primary direct
_atom_sites_solution_secondary difmap
_audit_creation_method 'SHELXL-97 & ZCIF'
_cell_angle_alpha 90.00
_cell_angle_beta 97.408(2)
_cell_angle_gamma 90.00
_cell_formula_units_Z 4
_cell_length_a 9.3710(8)
_cell_length_b 15.8919(13)
_cell_length_c 23.994(2)
_cell_measurement_reflns_used 8854
_cell_measurement_temperature 223(2)
_cell_measurement_theta_max 29.8
_cell_measurement_theta_min 2.5
_cell_volume 3543.4(5)
_computing_cell_refinement 'SAINT (Bruker, 1999)'
_computing_data_collection 'SMART (Bruker, 1999)'
_computing_data_reduction SAINT
_computing_molecular_graphics 'XSHEL (Bruker, 1999)'
_computing_publication_material SHELXL-97
_computing_structure_refinement 'SHELXL-97 (Sheldrick, 1997)'
_computing_structure_solution 'SHELXS-97 (Sheldrick, 1990)'
_diffrn_ambient_temperature 223(2)
_diffrn_detector 'CCD area detector'
_diffrn_detector_area_resol_mean 8.33
_diffrn_detector_type 'Bruker Smart1000'
_diffrn_measured_fraction_theta_full 0.977
_diffrn_measured_fraction_theta_max 0.977
_diffrn_measurement_details 606,606,606,50,1206,50
_diffrn_measurement_device_type 'three-circle diffractometer'
_diffrn_measurement_method '\w and \f scans'
_diffrn_measurement_specimen_support 'glass capillary'
_diffrn_orient_matrix_type standard
_diffrn_orient_matrix_UB_11 -0.1067145
_diffrn_orient_matrix_UB_12 0.0036001
_diffrn_orient_matrix_UB_13 -0.0005813
_diffrn_orient_matrix_UB_21 -0.0101362
_diffrn_orient_matrix_UB_22 0.0177469
_diffrn_orient_matrix_UB_23 -0.0402975
_diffrn_orient_matrix_UB_31 -0.0094466
_diffrn_orient_matrix_UB_32 -0.0602633
_diffrn_orient_matrix_UB_33 -0.0119212
_diffrn_radiation_monochromator graphite
_diffrn_radiation_source 'fine-focus sealed tube'
_diffrn_radiation_type MoK\a
_diffrn_radiation_wavelength 0.71073
_diffrn_reflns_av_R_equivalents 0.0682
_diffrn_reflns_av_sigmaI/netI 0.0422
_diffrn_reflns_limit_h_max 11
_diffrn_reflns_limit_h_min -11
_diffrn_reflns_limit_k_max 20
_diffrn_reflns_limit_k_min -20
_diffrn_reflns_limit_l_max 30
_diffrn_reflns_limit_l_min -31
_diffrn_reflns_number 36999
_diffrn_reflns_theta_full 28.00
_diffrn_reflns_theta_max 28.00
_diffrn_reflns_theta_min 1.54
_diffrn_source_current 40
_diffrn_source_voltage 50
_diffrn_standards_decay_% -0.16
_exptl_absorpt_coefficient_mu 0.978
_exptl_absorpt_correction_T_max 0.938
_exptl_absorpt_correction_T_min 0.703
_exptl_absorpt_correction_type multi-scan
_exptl_absorpt_process_details 'XPREP (Sheldrick, 1997)'
_exptl_crystal_colour purple
_exptl_crystal_density_diffrn 1.535
_exptl_crystal_density_method not_measured
_exptl_crystal_description plate
_exptl_crystal_F_000 1688
_exptl_crystal_id 'Doyle/Jason JMN09-044-01'
_exptl_crystal_size_max 0.340
_exptl_crystal_size_mid 0.220
_exptl_crystal_size_min 0.065
_refine_diff_density_max 1.184
_refine_diff_density_min -0.824
_refine_diff_density_rms 0.098
_refine_ls_extinction_method none
_refine_ls_goodness_of_fit_ref 1.000
_refine_ls_hydrogen_treatment constr
_refine_ls_matrix_type full
_refine_ls_number_parameters 420
_refine_ls_number_reflns 8358
_refine_ls_number_restraints 549
_refine_ls_restrained_S_all 0.969
_refine_ls_R_factor_all 0.0594
_refine_ls_R_factor_gt 0.0429
_refine_ls_shift/su_max 0.001
_refine_ls_shift/su_mean 0.000
_refine_ls_structure_factor_coef Fsqd
_refine_ls_weighting_details 'w=1/[\s^2^(Fo^2^)+(0.0167P)^2^+9.01P], P=(max(Fo^2^,0)+2Fc^2^)/3'
_refine_ls_weighting_scheme calc
_refine_ls_wR_factor_gt 0.0875
_refine_ls_wR_factor_ref 0.0923
_reflns_number_gt 6508
_reflns_number_total 8358
_reflns_threshold_expression >2sigma(I)
_cod_data_source_file om800631b_si_002.cif
_cod_data_source_block 1c
_cod_depositor_comments
;
The following automatic conversions were performed:

'_symmetry_cell_setting' value 'Monoclinic' changed to 'monoclinic'
according to /home/saulius/struct/CIF-dictionaries/cif_core.dic
dictionary named 'cif_core.dic' version 2.4.1 from 2010-06-29.

Automatic conversion script
Id: cif_fix_values 1715 2011-07-08 13:25:40Z adriana 
;
_cod_original_sg_symbol_H-M P21/c
_cod_database_code 4072162
_diffrn_measurement_total_frames-ccd 3124
_diffrn_measurement_frame_width-ccd 0.3
_diffrn_detector_distance-ccd 4.958
_diffrn_measurement_frame_time-ccd 15
_diffrn_measurement_total_time-ccd 19.22
_diffrn_measurement_frame_size-ccd 512

loop_
_symmetry_equiv_pos_as_xyz
'x, y, z'
'-x, y+1/2, -z+1/2'
'-x, -y, -z'
'x, -y-1/2, z-1/2'

loop_
_atom_site_label
_atom_site_type_symbol
_atom_site_fract_x
_atom_site_fract_y
_atom_site_fract_z
_atom_site_U_iso_or_equiv
_atom_site_adp_type
_atom_site_occupancy
_atom_site_symmetry_multiplicity
_atom_site_calc_flag
_atom_site_refinement_flags
_atom_site_disorder_assembly
_atom_site_disorder_group
Rh1 Rh 0.14847(3) 0.120491(16) 0.260737(11) 0.02709(7) Uani 1.0000 1 d PD A 1
Rh2 Rh 0.36572(3) 0.048682(16) 0.242550(11) 0.02703(7) Uani 1.0000 1 d PD A 1
N1 N -0.0480(3) 0.20187(19) 0.27885(12) 0.0350(7) Uani 1.0000 1 d PD A 1
C1 C -0.1458(4) 0.2416(2) 0.28532(15) 0.0372(8) Uani 1.0000 1 d PD A 1
C2 C -0.2756(4) 0.2880(3) 0.29303(18) 0.0483(10) Uani 1.0000 1 d PD A 1
H21 H -0.3586 0.2515 0.2850 0.072 Uiso 1.0000 1 calc PR A 1
H22 H -0.2857 0.3359 0.2677 0.072 Uiso 1.0000 1 calc PR A 1
H23 H -0.2691 0.3077 0.3316 0.072 Uiso 1.0000 1 calc PR A 1
N2 N 0.5621(3) -0.03281(19) 0.22356(12) 0.0374(7) Uani 1.0000 1 d PD A 1
C3 C 0.6579(4) -0.0718(2) 0.21508(15) 0.0365(8) Uani 1.0000 1 d PD A 1
C4 C 0.7849(5) -0.1192(3) 0.20493(19) 0.0526(11) Uani 1.0000 1 d PD A 1
H41 H 0.8705 -0.0866 0.2176 0.079 Uiso 1.0000 1 calc PR A 1
H42 H 0.7809 -0.1305 0.1650 0.079 Uiso 1.0000 1 calc PR A 1
H43 H 0.7879 -0.1719 0.2254 0.079 Uiso 1.0000 1 calc PR A 1
N11 N 0.0509(3) 0.06571(17) 0.18895(11) 0.0298(6) Uani 1.0000 1 d PD A 1
C12 C 0.1234(3) 0.0195(2) 0.15695(13) 0.0307(7) Uani 1.0000 1 d PD A 1
C13 C 0.0609(4) -0.0052(2) 0.09786(14) 0.0392(8) Uani 1.0000 1 d PD A 1
H131 H -0.0362 -0.0280 0.0981 0.047 Uiso 1.0000 1 calc PR A 1
H132 H 0.1208 -0.0488 0.0837 0.047 Uiso 1.0000 1 calc PR A 1
C14 C 0.0549(4) 0.0729(3) 0.05934(16) 0.0500(10) Uani 1.0000 1 d PD A 1
H141 H 0.1411 0.1071 0.0699 0.060 Uiso 1.0000 1 calc PR A 1
H142 H 0.0557 0.0544 0.0204 0.060 Uiso 1.0000 1 calc PR A 1
C15 C -0.0786(5) 0.1271(3) 0.06270(17) 0.0552(12) Uani 1.0000 1 d PD A 1
H151 H -0.0765 0.1747 0.0368 0.066 Uiso 1.0000 1 calc PR A 1
H152 H -0.1642 0.0936 0.0497 0.066 Uiso 1.0000 1 calc PR A 1
C16 C -0.0935(4) 0.1613(2) 0.12105(16) 0.0448(9) Uani 1.0000 1 d PD A 1
H161 H -0.0138 0.2002 0.1324 0.054 Uiso 1.0000 1 calc PR A 1
H162 H -0.1833 0.1935 0.1191 0.054 Uiso 1.0000 1 calc PR A 1
C17 C -0.0940(4) 0.0935(2) 0.16595(15) 0.0354(8) Uani 1.0000 1 d PD A 1
H171 H -0.1431 0.1153 0.1966 0.043 Uiso 1.0000 1 calc PR A 1
H172 H -0.1489 0.0449 0.1497 0.043 Uiso 1.0000 1 calc PR A 1
O11 O 0.2550(2) -0.00366(15) 0.17172(10) 0.0334(5) Uani 1.0000 1 d PD A 1
N21 N 0.4638(3) 0.10288(17) 0.31457(11) 0.0294(6) Uani 1.0000 1 d PD A 1
C21 C 0.3932(3) 0.1513(2) 0.34573(13) 0.0304(7) Uani 1.0000 1 d PD A 1
C22 C 0.4601(4) 0.1824(2) 0.40257(14) 0.0377(8) Uani 1.0000 1 d PD A 1
H221 H 0.4007 0.2276 0.4151 0.045 Uiso 1.0000 1 calc PR A 1
H222 H 0.5557 0.2055 0.3995 0.045 Uiso 1.0000 1 calc PR A 1
C23 C 0.4736(5) 0.1111(3) 0.44620(19) 0.0472(10) Uani 1.0000 1 d PD A 1
H231 H 0.4812 0.1357 0.4839 0.057 Uiso 1.0000 1 calc PR A 1
H232 H 0.3859 0.0769 0.4408 0.057 Uiso 1.0000 1 calc PR A 1
C24 C 0.6036(5) 0.0540(3) 0.4427(2) 0.0474(11) Uani 1.0000 1 d PD A 1
H241 H 0.6914 0.0875 0.4517 0.057 Uiso 1.0000 1 calc PR A 1
H242 H 0.6044 0.0101 0.4714 0.057 Uiso 1.0000 1 calc PR A 1
C25 C 0.6083(4) 0.0117(2) 0.38583(15) 0.0402(8) Uani 1.0000 1 d PD A 1
H251 H 0.5249 -0.0256 0.3779 0.048 Uiso 1.0000 1 calc PR A 1
H252 H 0.6952 -0.0231 0.3877 0.048 Uiso 1.0000 1 calc PR A 1
C26 C 0.6080(4) 0.0748(2) 0.33765(15) 0.0350(8) Uani 1.0000 1 d PD A 1
H261 H 0.6654 0.1239 0.3512 0.042 Uiso 1.0000 1 calc PR A 1
H262 H 0.6542 0.0488 0.3075 0.042 Uiso 1.0000 1 calc PR A 1
O21 O 0.2614(2) 0.17409(14) 0.33114(9) 0.0313(5) Uani 1.0000 1 d PD A 1
N31 N 0.1066(3) 0.01735(16) 0.30692(11) 0.0299(6) Uani 1.0000 1 d PD A 1
C31 C 0.1932(3) -0.04764(19) 0.31218(14) 0.0298(7) Uani 1.0000 1 d PD A 1
C32 C 0.1637(4) -0.1242(2) 0.34659(14) 0.0373(8) Uani 1.0000 1 d PD A 1
H321 H 0.2299 -0.1693 0.3390 0.045 Uiso 1.0000 1 calc PR A 1
H322 H 0.0655 -0.1438 0.3344 0.045 Uiso 1.0000 1 calc PR A 1
C33 C 0.1803(4) -0.1078(3) 0.41000(15) 0.0432(9) Uani 1.0000 1 d PD A 1
H331 H 0.1941 -0.1618 0.4297 0.052 Uiso 1.0000 1 calc PR A 1
H332 H 0.2671 -0.0740 0.4204 0.052 Uiso 1.0000 1 calc PR A 1
C34 C 0.0530(5) -0.0628(3) 0.4297(2) 0.0469(11) Uani 1.0000 1 d PD A 1
H341 H 0.0728 -0.0541 0.4704 0.056 Uiso 1.0000 1 calc PR A 1
H342 H -0.0319 -0.0991 0.4225 0.056 Uiso 1.0000 1 calc PR A 1
C35 C 0.0185(4) 0.0219(3) 0.40149(15) 0.0434(9) Uani 1.0000 1 d PD A 1
H351 H 0.1015 0.0592 0.4105 0.052 Uiso 1.0000 1 calc PR A 1
H352 H -0.0629 0.0471 0.4173 0.052 Uiso 1.0000 1 calc PR A 1
C36 C -0.0182(4) 0.0171(2) 0.33779(15) 0.0370(8) Uani 1.0000 1 d PD A 1
H361 H -0.0738 -0.0343 0.3283 0.044 Uiso 1.0000 1 calc PR A 1
H362 H -0.0799 0.0651 0.3252 0.044 Uiso 1.0000 1 calc PR A 1
O31 O 0.3093(2) -0.05197(14) 0.28873(10) 0.0317(5) Uani 1.0000 1 d PD A 1
N41 N 0.4089(3) 0.15209(16) 0.19702(11) 0.0303(6) Uani 1.0000 1 d PD A 1
C41 C 0.3220(3) 0.21709(19) 0.19144(13) 0.0316(7) Uani 1.0000 1 d PD A 1
C42 C 0.3507(4) 0.2932(2) 0.15670(14) 0.0369(8) Uani 1.0000 1 d PD A 1
H421 H 0.4488 0.3131 0.1686 0.044 Uiso 1.0000 1 calc PR A 1
H422 H 0.2843 0.3384 0.1641 0.044 Uiso 1.0000 1 calc PR A 1
C43 C 0.3333(4) 0.2755(2) 0.09330(15) 0.0424(9) Uani 1.0000 1 d PD A 1
H431 H 0.2459 0.2420 0.0833 0.051 Uiso 1.0000 1 calc PR A 1
H432 H 0.3200 0.3292 0.0731 0.051 Uiso 1.0000 1 calc PR A 1
C44 C 0.4597(5) 0.2293(2) 0.07354(16) 0.0450(10) Uani 1.0000 1 d PD A 1
H441 H 0.5444 0.2659 0.0795 0.054 Uiso 1.0000 1 calc PR A 1
H442 H 0.4380 0.2194 0.0330 0.054 Uiso 1.0000 1 calc PR A 1
C45 C 0.4974(4) 0.1455(2) 0.10242(15) 0.0434(9) Uani 1.0000 1 d PD A 1
H451 H 0.5793 0.1208 0.0867 0.052 Uiso 1.0000 1 calc PR A 1
H452 H 0.4156 0.1071 0.0942 0.052 Uiso 1.0000 1 calc PR A 1
C46 C 0.5353(4) 0.1526(2) 0.16623(15) 0.0377(8) Uani 1.0000 1 d PD A 1
H461 H 0.5984 0.1057 0.1796 0.045 Uiso 1.0000 1 calc PR A 1
H462 H 0.5890 0.2049 0.1749 0.045 Uiso 1.0000 1 calc PR A 1
O41 O 0.2053(2) 0.22088(14) 0.21434(9) 0.0309(5) Uani 1.0000 1 d PD A 1
N3 N -0.1697(3) 0.2444(3) 0.4335(2) 0.0780(13) Uani 1.0000 1 d PD A 1
C5 C -0.0486(3) 0.2462(3) 0.43539(19) 0.0520(11) Uani 1.0000 1 d PD A 1
C6 C 0.1061(5) 0.2483(4) 0.4380(2) 0.0687(15) Uani 1.0000 1 d PD A 1
H61 H 0.1336 0.2286 0.4026 0.103 Uiso 1.0000 1 calc PR A 1
H62 H 0.1488 0.2122 0.4682 0.103 Uiso 1.0000 1 calc PR A 1
H63 H 0.1398 0.3056 0.4448 0.103 Uiso 1.0000 1 calc PR A 1
N4 N 0.6784(5) 0.9289(3) 0.0549(2) 0.0769(13) Uani 1.0000 1 d P A 1
C7 C 0.5609(5) 0.9230(3) 0.0594(2) 0.0514(10) Uani 1.0000 1 d P A 1
C8 C 0.4087(5) 0.9167(3) 0.0648(2) 0.0593(12) Uani 1.0000 1 d P A 1
H81 H 0.3932 0.9319 0.1027 0.089 Uiso 1.0000 1 calc PR A 1
H82 H 0.3765 0.8594 0.0570 0.089 Uiso 1.0000 1 calc PR A 1
H83 H 0.3548 0.9545 0.0382 0.089 Uiso 1.0000 1 calc PR A 1

loop_
_atom_site_aniso_label
_atom_site_aniso_U_11
_atom_site_aniso_U_22
_atom_site_aniso_U_33
_atom_site_aniso_U_23
_atom_site_aniso_U_13
_atom_site_aniso_U_12
Rh1 0.02424(13) 0.02690(13) 0.03107(14) 0.00054(10) 0.00717(10) 0.00199(10)
Rh2 0.02438(13) 0.02717(13) 0.03051(14) 0.00033(10) 0.00725(10) 0.00196(10)
N1 0.0315(16) 0.0398(16) 0.0347(16) 0.0008(13) 0.0080(13) 0.0044(13)
C1 0.043(2) 0.0368(19) 0.0327(19) 0.0029(15) 0.0067(16) 0.0013(16)
C2 0.051(2) 0.041(2) 0.056(2) 0.0084(18) 0.019(2) 0.0156(19)
N2 0.0358(17) 0.0411(17) 0.0361(16) 0.0053(13) 0.0072(13) 0.0070(14)
C3 0.038(2) 0.0358(18) 0.0371(19) 0.0031(15) 0.0092(16) -0.0014(15)
C4 0.054(3) 0.048(2) 0.061(3) 0.011(2) 0.025(2) 0.018(2)
N11 0.0244(14) 0.0310(14) 0.0342(15) -0.0003(11) 0.0048(11) 0.0016(11)
C12 0.0277(17) 0.0284(16) 0.0368(18) 0.0006(13) 0.0069(14) -0.0010(13)
C13 0.0342(19) 0.042(2) 0.040(2) -0.0102(16) 0.0027(16) -0.0005(16)
C14 0.052(3) 0.062(3) 0.035(2) -0.0002(18) 0.0030(18) -0.007(2)
C15 0.062(3) 0.053(3) 0.047(2) 0.010(2) -0.007(2) -0.002(2)
C16 0.039(2) 0.0356(19) 0.057(2) 0.0036(17) -0.0048(18) 0.0010(16)
C17 0.0247(17) 0.0398(19) 0.041(2) -0.0022(15) 0.0030(15) 0.0029(14)
O11 0.0281(12) 0.0354(13) 0.0371(13) -0.0051(10) 0.0058(10) 0.0031(10)
N21 0.0239(14) 0.0325(14) 0.0322(15) 0.0009(11) 0.0047(11) 0.0019(11)
C21 0.0307(17) 0.0257(15) 0.0349(18) 0.0002(13) 0.0046(14) 0.0001(13)
C22 0.036(2) 0.0364(19) 0.041(2) -0.0078(15) 0.0029(16) 0.0036(15)
C23 0.047(2) 0.061(3) 0.034(2) 0.0003(19) 0.0079(18) 0.004(2)
C24 0.048(2) 0.051(3) 0.043(2) 0.007(2) 0.0016(19) 0.004(2)
C25 0.0331(19) 0.0367(19) 0.049(2) 0.0028(16) 0.0003(16) 0.0032(15)
C26 0.0265(17) 0.0406(19) 0.0380(19) -0.0033(15) 0.0045(14) 0.0054(14)
O21 0.0282(12) 0.0315(12) 0.0346(12) -0.0035(9) 0.0061(10) 0.0054(10)
N31 0.0259(14) 0.0327(14) 0.0328(15) 0.0043(11) 0.0097(11) 0.0012(11)
C31 0.0301(17) 0.0286(16) 0.0316(17) 0.0007(13) 0.0068(13) -0.0004(13)
C32 0.041(2) 0.0289(17) 0.044(2) 0.0038(15) 0.0133(16) 0.0018(15)
C33 0.049(2) 0.044(2) 0.038(2) 0.0069(16) 0.0096(17) 0.0039(18)
C34 0.050(2) 0.055(3) 0.039(2) 0.0034(18) 0.0162(19) 0.004(2)
C35 0.041(2) 0.045(2) 0.048(2) -0.0045(17) 0.0193(18) 0.0033(17)
C36 0.0252(17) 0.0393(19) 0.049(2) 0.0075(16) 0.0134(15) 0.0026(14)
O31 0.0315(12) 0.0277(11) 0.0375(13) 0.0028(10) 0.0107(10) 0.0017(10)
N41 0.0259(14) 0.0323(14) 0.0340(15) 0.0043(11) 0.0091(12) -0.0006(11)
C41 0.0354(19) 0.0295(16) 0.0302(17) 0.0012(13) 0.0054(14) -0.0031(14)
C42 0.042(2) 0.0283(17) 0.041(2) 0.0019(14) 0.0100(16) -0.0037(15)
C43 0.051(2) 0.038(2) 0.039(2) 0.0053(16) 0.0082(17) -0.0011(17)
C44 0.055(3) 0.045(2) 0.037(2) 0.0023(17) 0.0147(18) -0.0049(19)
C45 0.043(2) 0.041(2) 0.049(2) -0.0040(17) 0.0188(18) -0.0038(17)
C46 0.0292(18) 0.0403(19) 0.046(2) 0.0080(16) 0.0146(16) 0.0010(15)
O41 0.0285(12) 0.0291(12) 0.0365(12) 0.0025(9) 0.0098(10) 0.0026(9)
N3 0.052(3) 0.082(3) 0.100(4) -0.018(3) 0.006(2) -0.002(2)
C5 0.050(3) 0.053(3) 0.052(3) -0.010(2) 0.006(2) -0.002(2)
C6 0.043(3) 0.080(4) 0.086(4) -0.023(3) 0.020(3) -0.009(3)
N4 0.050(3) 0.076(3) 0.106(4) 0.000(3) 0.015(2) -0.002(2)
C7 0.046(3) 0.046(2) 0.063(3) -0.001(2) 0.010(2) -0.0001(19)
C8 0.046(3) 0.064(3) 0.070(3) -0.004(2) 0.018(2) -0.004(2)

loop_
_atom_type_symbol
_atom_type_description
_atom_type_scat_dispersion_real
_atom_type_scat_dispersion_imag
_atom_type_scat_source
C C 0.0033 0.0016 'International Tables Vol C Tables 4.2.6.8 and 6.1.1.4'
H H 0.0000 0.0000 'International Tables Vol C Tables 4.2.6.8 and 6.1.1.4'
N N 0.0061 0.0033 'International Tables Vol C Tables 4.2.6.8 and 6.1.1.4'
O O 0.0106 0.0060 'International Tables Vol C Tables 4.2.6.8 and 6.1.1.4'
Rh Rh -1.1178 0.9187 'International Tables Vol C Tables 4.2.6.8 and 6.1.1.4'

loop_
_geom_angle_atom_site_label_1
_geom_angle_atom_site_label_2
_geom_angle_atom_site_label_3
_geom_angle
N11 Rh1 N31 91.09(11)
N11 Rh1 O41 89.61(10)
N31 Rh1 O41 175.88(10)
N11 Rh1 O21 175.77(10)
N31 Rh1 O21 90.07(10)
O41 Rh1 O21 88.95(9)
N11 Rh1 N1 96.61(10)
N31 Rh1 N1 97.59(10)
O41 Rh1 N1 86.36(9)
O21 Rh1 N1 87.27(9)
N11 Rh1 Rh2 86.70(7)
N31 Rh1 Rh2 86.81(7)
O41 Rh1 Rh2 89.18(6)
O21 Rh1 Rh2 89.30(6)
N1 Rh1 Rh2 174.42(7)
N21 Rh2 N41 90.84(11)
N21 Rh2 O11 176.40(10)
N41 Rh2 O11 89.83(10)
N21 Rh2 O31 89.48(10)
N41 Rh2 O31 176.26(10)
O11 Rh2 O31 89.62(9)
N21 Rh2 N2 96.82(10)
N41 Rh2 N2 97.23(10)
O11 Rh2 N2 86.60(10)
O31 Rh2 N2 86.43(10)
N21 Rh2 Rh1 86.89(7)
N41 Rh2 Rh1 86.93(7)
O11 Rh2 Rh1 89.62(6)
O31 Rh2 Rh1 89.37(6)
N2 Rh2 Rh1 174.36(8)
C1 N1 Rh1 177.1(3)
N1 C1 C2 176.8(4)
C3 N2 Rh2 179.1(3)
N2 C3 C4 177.7(4)
C12 N11 C17 118.2(3)
C12 N11 Rh1 121.5(2)
C17 N11 Rh1 118.8(2)
O11 C12 N11 123.2(3)
O11 C12 C13 115.0(3)
N11 C12 C13 121.7(3)
C12 C13 C14 109.4(3)
C12 C13 H131 109.8
C14 C13 H131 109.8
C12 C13 H132 109.8
C14 C13 H132 109.8
H131 C13 H132 108.2
C15 C14 C13 112.8(3)
C15 C14 H141 109.0
C13 C14 H141 109.0
C15 C14 H142 109.0
C13 C14 H142 109.0
H141 C14 H142 107.8
C16 C15 C14 114.9(3)
C16 C15 H151 108.5
C14 C15 H151 108.5
C16 C15 H152 108.5
C14 C15 H152 108.5
H151 C15 H152 107.5
C17 C16 C15 113.9(3)
C17 C16 H161 108.8
C15 C16 H161 108.8
C17 C16 H162 108.8
C15 C16 H162 108.8
H161 C16 H162 107.7
N11 C17 C16 113.1(3)
N11 C17 H171 109.0
C16 C17 H171 109.0
N11 C17 H172 109.0
C16 C17 H172 109.0
H171 C17 H172 107.8
C12 O11 Rh2 118.3(2)
C21 N21 C26 118.2(3)
C21 N21 Rh2 121.7(2)
C26 N21 Rh2 119.0(2)
O21 C21 N21 123.1(3)
O21 C21 C22 115.1(3)
N21 C21 C22 121.8(3)
C21 C22 C23 111.3(3)
C21 C22 H221 109.4
C23 C22 H221 109.4
C21 C22 H222 109.4
C23 C22 H222 109.4
H221 C22 H222 108.0
C24 C23 C22 113.3(4)
C24 C23 H231 108.9
C22 C23 H231 108.9
C24 C23 H232 108.9
C22 C23 H232 108.9
H231 C23 H232 107.7
C25 C24 C23 115.1(4)
C25 C24 H241 108.5
C23 C24 H241 108.5
C25 C24 H242 108.5
C23 C24 H242 108.5
H241 C24 H242 107.5
C24 C25 C26 112.9(3)
C24 C25 H251 109.0
C26 C25 H251 109.0
C24 C25 H252 109.0
C26 C25 H252 109.0
H251 C25 H252 107.8
N21 C26 C25 113.4(3)
N21 C26 H261 108.9
C25 C26 H261 108.9
N21 C26 H262 108.9
C25 C26 H262 108.9
H261 C26 H262 107.7
C21 O21 Rh1 118.6(2)
C31 N31 C36 118.4(3)
C31 N31 Rh1 121.7(2)
C36 N31 Rh1 119.9(2)
O31 C31 N31 123.2(3)
O31 C31 C32 114.7(3)
N31 C31 C32 122.1(3)
C31 C32 C33 113.7(3)
C31 C32 H321 108.8
C33 C32 H321 108.8
C31 C32 H322 108.8
C33 C32 H322 108.8
H321 C32 H322 107.7
C34 C33 C32 113.9(3)
C34 C33 H331 108.8
C32 C33 H331 108.8
C34 C33 H332 108.8
C32 C33 H332 108.8
H331 C33 H332 107.7
C33 C34 C35 114.1(3)
C33 C34 H341 108.7
C35 C34 H341 108.7
C33 C34 H342 108.7
C35 C34 H342 108.7
H341 C34 H342 107.6
C34 C35 C36 114.2(3)
C34 C35 H351 108.7
C36 C35 H351 108.7
C34 C35 H352 108.7
C36 C35 H352 108.7
H351 C35 H352 107.6
N31 C36 C35 114.5(3)
N31 C36 H361 108.6
C35 C36 H361 108.6
N31 C36 H362 108.6
C35 C36 H362 108.6
H361 C36 H362 107.6
C31 O31 Rh2 118.96(19)
C41 N41 C46 118.2(3)
C41 N41 Rh2 121.7(2)
C46 N41 Rh2 120.0(2)
O41 C41 N41 123.0(3)
O41 C41 C42 114.8(3)
N41 C41 C42 122.3(3)
C41 C42 C43 113.3(3)
C41 C42 H421 108.9
C43 C42 H421 108.9
C41 C42 H422 108.9
C43 C42 H422 108.9
H421 C42 H422 107.7
C44 C43 C42 114.2(3)
C44 C43 H431 108.7
C42 C43 H431 108.7
C44 C43 H432 108.7
C42 C43 H432 108.7
H431 C43 H432 107.6
C43 C44 C45 115.2(3)
C43 C44 H441 108.5
C45 C44 H441 108.5
C43 C44 H442 108.5
C45 C44 H442 108.5
H441 C44 H442 107.5
C44 C45 C46 113.6(3)
C44 C45 H451 108.8
C46 C45 H451 108.8
C44 C45 H452 108.8
C46 C45 H452 108.8
H451 C45 H452 107.7
N41 C46 C45 113.8(3)
N41 C46 H461 108.8
C45 C46 H461 108.8
N41 C46 H462 108.8
C45 C46 H462 108.8
H461 C46 H462 107.7
C41 O41 Rh1 119.3(2)
N3 C5 C6 179.9(8)
N4 C7 C8 179.0(6)

loop_
_geom_bond_atom_site_label_1
_geom_bond_atom_site_label_2
_geom_bond_distance
Rh1 N11 2.038(3)
Rh1 N31 2.045(3)
Rh1 O41 2.054(2)
Rh1 O21 2.059(2)
Rh1 N1 2.336(3)
Rh1 Rh2 2.4221(4)
Rh2 N21 2.040(3)
Rh2 N41 2.043(3)
Rh2 O11 2.050(2)
Rh2 O31 2.053(2)
Rh2 N2 2.343(3)
N1 C1 1.139(4)
C1 C2 1.455(5)
C2 H21 0.9700
C2 H22 0.9700
C2 H23 0.9700
N2 C3 1.130(4)
C3 C4 1.455(5)
C4 H41 0.9700
C4 H42 0.9700
C4 H43 0.9700
N11 C12 1.313(4)
N11 C17 1.466(4)
C12 O11 1.292(4)
C12 C13 1.515(4)
C13 C14 1.543(5)
C13 H131 0.9800
C13 H132 0.9800
C14 C15 1.530(6)
C14 H141 0.9800
C14 H142 0.9800
C15 C16 1.525(6)
C15 H151 0.9800
C15 H152 0.9800
C16 C17 1.524(5)
C16 H161 0.9800
C16 H162 0.9800
C17 H171 0.9800
C17 H172 0.9800
N21 C21 1.310(4)
N21 C26 1.463(4)
C21 O21 1.292(4)
C21 C22 1.509(4)
C22 C23 1.537(6)
C22 H221 0.9800
C22 H222 0.9800
C23 C24 1.530(6)
C23 H231 0.9800
C23 H232 0.9800
C24 C25 1.527(6)
C24 H241 0.9800
C24 H242 0.9800
C25 C26 1.530(5)
C25 H251 0.9800
C25 H252 0.9800
C26 H261 0.9800
C26 H262 0.9800
N31 C31 1.309(4)
N31 C36 1.463(4)
C31 O31 1.290(4)
C31 C32 1.516(4)
C32 C33 1.531(5)
C32 H321 0.9800
C32 H322 0.9800
C33 C34 1.518(6)
C33 H331 0.9800
C33 H332 0.9800
C34 C35 1.521(6)
C34 H341 0.9800
C34 H342 0.9800
C35 C36 1.525(5)
C35 H351 0.9800
C35 H352 0.9800
C36 H361 0.9800
C36 H362 0.9800
N41 C41 1.312(4)
N41 C46 1.474(4)
C41 O41 1.287(4)
C41 C42 1.513(4)
C42 C43 1.535(5)
C42 H421 0.9800
C42 H422 0.9800
C43 C44 1.521(5)
C43 H431 0.9800
C43 H432 0.9800
C44 C45 1.521(5)
C44 H441 0.9800
C44 H442 0.9800
C45 C46 1.531(5)
C45 H451 0.9800
C45 H452 0.9800
C46 H461 0.9800
C46 H462 0.9800
N3 C5 1.130(4)
C5 C6 1.443(5)
C6 H61 0.9700
C6 H62 0.9700
C6 H63 0.9700
N4 C7 1.124(6)
C7 C8 1.452(6)
C8 H81 0.9700
C8 H82 0.9700
C8 H83 0.9700

loop_
_geom_torsion_atom_site_label_1
_geom_torsion_atom_site_label_2
_geom_torsion_atom_site_label_3
_geom_torsion_atom_site_label_4
_geom_torsion
N11 Rh1 Rh2 N21 -179.75(11)
N31 Rh1 Rh2 N21 -88.46(11)
O41 Rh1 Rh2 N21 90.60(10)
O21 Rh1 Rh2 N21 1.64(10)
N11 Rh1 Rh2 N41 89.24(11)
N31 Rh1 Rh2 N41 -179.48(11)
O41 Rh1 Rh2 N41 -0.42(10)
O21 Rh1 Rh2 N41 -89.37(10)
N11 Rh1 Rh2 O11 -0.61(10)
N31 Rh1 Rh2 O11 90.67(10)
O41 Rh1 Rh2 O11 -90.26(9)
O21 Rh1 Rh2 O11 -179.22(10)
N11 Rh1 Rh2 O31 -90.23(10)
N31 Rh1 Rh2 O31 1.05(10)
O41 Rh1 Rh2 O31 -179.89(9)
O21 Rh1 Rh2 O31 91.16(9)
N31 Rh1 N11 C12 -90.6(3)
O41 Rh1 N11 C12 85.4(2)
N1 Rh1 N11 C12 171.6(2)
Rh2 Rh1 N11 C12 -3.8(2)
N31 Rh1 N11 C17 103.4(2)
O41 Rh1 N11 C17 -80.6(2)
N1 Rh1 N11 C17 5.6(2)
Rh2 Rh1 N11 C17 -169.8(2)
C17 N11 C12 O11 175.4(3)
Rh1 N11 C12 O11 9.3(4)
C17 N11 C12 C13 -0.1(5)
Rh1 N11 C12 C13 -166.2(2)
O11 C12 C13 C14 -104.4(3)
N11 C12 C13 C14 71.5(4)
C12 C13 C14 C15 -83.1(4)
C13 C14 C15 C16 59.3(5)
C14 C15 C16 C17 -56.7(5)
C12 N11 C17 C16 -71.9(4)
Rh1 N11 C17 C16 94.6(3)
C15 C16 C17 N11 82.4(4)
N11 C12 O11 Rh2 -9.8(4)
C13 C12 O11 Rh2 166.0(2)
N41 Rh2 O11 C12 -81.7(2)
O31 Rh2 O11 C12 94.6(2)
N2 Rh2 O11 C12 -179.0(2)
Rh1 Rh2 O11 C12 5.2(2)
N41 Rh2 N21 C21 88.2(3)
O31 Rh2 N21 C21 -88.0(3)
N2 Rh2 N21 C21 -174.4(2)
Rh1 Rh2 N21 C21 1.4(2)
N41 Rh2 N21 C26 -103.5(2)
O31 Rh2 N21 C26 80.2(2)
N2 Rh2 N21 C26 -6.1(2)
Rh1 Rh2 N21 C26 169.6(2)
C26 N21 C21 O21 -174.4(3)
Rh2 N21 C21 O21 -6.0(4)
C26 N21 C21 C22 3.7(5)
Rh2 N21 C21 C22 172.0(2)
O21 C21 C22 C23 105.8(3)
N21 C21 C22 C23 -72.4(4)
C21 C22 C23 C24 80.1(4)
C22 C23 C24 C25 -57.8(5)
C23 C24 C25 C26 58.4(5)
C21 N21 C26 C25 69.5(4)
Rh2 N21 C26 C25 -99.1(3)
C24 C25 C26 N21 -84.4(4)
N21 C21 O21 Rh1 7.8(4)
C22 C21 O21 Rh1 -170.3(2)
N31 Rh1 O21 C21 81.6(2)
O41 Rh1 O21 C21 -94.4(2)
N1 Rh1 O21 C21 179.2(2)
Rh2 Rh1 O21 C21 -5.2(2)
N11 Rh1 N31 C31 85.9(3)
O21 Rh1 N31 C31 -90.0(3)
N1 Rh1 N31 C31 -177.3(3)
Rh2 Rh1 N31 C31 -0.7(2)
N11 Rh1 N31 C36 -97.7(2)
O21 Rh1 N31 C36 86.4(2)
N1 Rh1 N31 C36 -0.9(3)
Rh2 Rh1 N31 C36 175.7(2)
C36 N31 C31 O31 -176.9(3)
Rh1 N31 C31 O31 -0.5(4)
C36 N31 C31 C32 3.2(5)
Rh1 N31 C31 C32 179.6(2)
O31 C31 C32 C33 110.5(3)
N31 C31 C32 C33 -69.6(4)
C31 C32 C33 C34 78.5(4)
C32 C33 C34 C35 -57.7(5)
C33 C34 C35 C36 59.9(5)
C31 N31 C36 C35 67.1(4)
Rh1 N31 C36 C35 -109.4(3)
C34 C35 C36 N31 -84.4(4)
N31 C31 O31 Rh2 1.7(4)
C32 C31 O31 Rh2 -178.3(2)
N21 Rh2 O31 C31 85.1(2)
O11 Rh2 O31 C31 -91.4(2)
N2 Rh2 O31 C31 -178.0(2)
Rh1 Rh2 O31 C31 -1.8(2)
N21 Rh2 N41 C41 -86.8(3)
O11 Rh2 N41 C41 89.7(3)
N2 Rh2 N41 C41 176.2(3)
Rh1 Rh2 N41 C41 0.1(2)
N21 Rh2 N41 C46 97.4(2)
O11 Rh2 N41 C46 -86.1(2)
N2 Rh2 N41 C46 0.4(3)
Rh1 Rh2 N41 C46 -175.8(2)
C46 N41 C41 O41 176.6(3)
Rh2 N41 C41 O41 0.7(4)
C46 N41 C41 C42 -2.6(5)
Rh2 N41 C41 C42 -178.5(2)
O41 C41 C42 C43 -109.5(3)
N41 C41 C42 C43 69.7(4)
C41 C42 C43 C44 -77.9(4)
C42 C43 C44 C45 56.6(5)
C43 C44 C45 C46 -58.9(5)
C41 N41 C46 C45 -68.5(4)
Rh2 N41 C46 C45 107.4(3)
C44 C45 C46 N41 84.3(4)
N41 C41 O41 Rh1 -1.2(4)
C42 C41 O41 Rh1 178.1(2)
N11 Rh1 O41 C41 -85.8(2)
O21 Rh1 O41 C41 90.2(2)
N1 Rh1 O41 C41 177.6(2)
Rh2 Rh1 O41 C41 0.9(2)
